data_7150110
loop_
_publ_author_name
'Elliott, Eric L.'
'Orita, Akihiro'
'Hasegawa, Daiki'
'Gantzel, Peter'
'Otera, Junzo'
'Siegel, Jay S.'

_publ_section_title
;
 Synthesis and properties of
 1,6,7,12,13,18,19,24-octamethylacenaphthyleno[b,l]tetraphenylene.
;
_journal_issue 4
_journal_name_full 'Organic &amp; biomolecular chemistry'
_journal_page_first 581
_journal_page_last 583
_journal_paper_doi 10.1039/b416820h
_journal_volume 3
_journal_year 2005
_chemical_formula_sum 'C52 H40'
_chemical_formula_weight 664.84
_chemical_name_systematic
;
?
;
_space_group_IT_number 15
_symmetry_cell_setting monoclinic
_symmetry_space_group_name_Hall '-C 2yc'
_symmetry_space_group_name_H-M 'C 1 2/c 1'
_atom_sites_solution_hydrogens geom
_atom_sites_solution_primary direct
_atom_sites_solution_secondary difmap
_audit_creation_method SHELXL-97
_cell_angle_alpha 90.00
_cell_angle_beta 96.336(3)
_cell_angle_gamma 90.00
_cell_formula_units_Z 8
_cell_length_a 17.705(2)
_cell_length_b 21.289(2)
_cell_length_c 19.354(2)
_cell_measurement_temperature 296(2)
_cell_volume 7250.4(13)
_computing_cell_refinement 'Bruker SMART'
_computing_data_collection 'Bruker SMART'
_computing_data_reduction 'Bruker SAINT'
_computing_molecular_graphics 'Bruker SHELXTL'
_computing_publication_material 'Bruker SHELXTL'
_computing_structure_refinement 'SHELXL-97 (Sheldrick, 1997)'
_computing_structure_solution 'SHELXS-97 (Sheldrick, 1990)'
_diffrn_ambient_temperature 296(2)
_diffrn_measured_fraction_theta_full 0.988
_diffrn_measured_fraction_theta_max 0.988
_diffrn_measurement_device_type 'CCD area detector'
_diffrn_measurement_method 'phi and omega scans'
_diffrn_radiation_monochromator graphite
_diffrn_radiation_source 'fine-focus sealed tube'
_diffrn_radiation_type MoK\a
_diffrn_radiation_wavelength 0.71073
_diffrn_reflns_av_R_equivalents 0.0306
_diffrn_reflns_av_sigmaI/netI 0.0400
_diffrn_reflns_limit_h_max 20
_diffrn_reflns_limit_h_min -20
_diffrn_reflns_limit_k_max 24
_diffrn_reflns_limit_k_min -25
_diffrn_reflns_limit_l_max 22
_diffrn_reflns_limit_l_min -20
_diffrn_reflns_number 18208
_diffrn_reflns_theta_full 24.99
_diffrn_reflns_theta_max 24.99
_diffrn_reflns_theta_min 1.50
_exptl_absorpt_coefficient_mu 0.069
_exptl_absorpt_correction_T_max 0.9932
_exptl_absorpt_correction_T_min 0.9797
_exptl_absorpt_correction_type none
_exptl_crystal_colour yellow
_exptl_crystal_density_diffrn 1.218
_exptl_crystal_density_meas 0
_exptl_crystal_density_method 'not measured'
_exptl_crystal_description prism
_exptl_crystal_F_000 2816
_exptl_crystal_size_max 0.30
_exptl_crystal_size_mid 0.20
_exptl_crystal_size_min 0.10
_refine_diff_density_max 0.126
_refine_diff_density_min -0.134
_refine_diff_density_rms 0.029
_refine_ls_extinction_method none
_refine_ls_goodness_of_fit_ref 0.875
_refine_ls_hydrogen_treatment mixed
_refine_ls_matrix_type full
_refine_ls_number_parameters 477
_refine_ls_number_reflns 6303
_refine_ls_number_restraints 0
_refine_ls_restrained_S_all 0.875
_refine_ls_R_factor_all 0.0693
_refine_ls_R_factor_gt 0.0401
_refine_ls_shift/su_max 0.237
_refine_ls_shift/su_mean 0.016
_refine_ls_structure_factor_coef Fsqd
_refine_ls_weighting_details 'calc w=1/[\s^2^(Fo^2^)+(0.0657P)^2^+0.0000P] where P=(Fo^2^+2Fc^2^)/3'
_refine_ls_weighting_scheme calc
_refine_ls_wR_factor_gt 0.0997
_refine_ls_wR_factor_ref 0.1080
_reflns_number_gt 3838
_reflns_number_total 6303
_reflns_threshold_expression >2sigma(I)
_cod_data_source_file b416820h.txt
_cod_data_source_block a
_cod_depositor_comments
;
The following automatic conversions were performed:
'_symmetry_cell_setting' value 'Monoclinic' changed to 'monoclinic'
according to '/home/saulius/struct/CIF-dictionaries/cif_core.dic'
dictionary named 'cif_core.dic' version 2.4.1 from 2010-06-29.

Automatic conversion script
Id: cif_fix_enum 1527 2010-12-29 10:47:43Z saulius 
;
_cod_original_cell_volume 7250.4(15)
_cod_original_sg_symbol_H-M C2/c
_cod_database_code 7150110

loop_
_symmetry_equiv_pos_as_xyz
'x, y, z'
'-x, y, -z+1/2'
'x+1/2, y+1/2, z'
'-x+1/2, y+1/2, -z+1/2'
'-x, -y, -z'
'x, -y, z-1/2'
'-x+1/2, -y+1/2, -z'
'x+1/2, -y+1/2, z-1/2'

loop_
_atom_site_label
_atom_site_type_symbol
_atom_site_fract_x
_atom_site_fract_y
_atom_site_fract_z
_atom_site_U_iso_or_equiv
_atom_site_adp_type
_atom_site_occupancy
_atom_site_symmetry_multiplicity
_atom_site_calc_flag
_atom_site_refinement_flags
_atom_site_disorder_assembly
_atom_site_disorder_group
C1B C 0.08082(7) 0.39837(7) 0.05227(7) 0.0423(4) Uani 1 1 d . . .
C2B C 0.13670(8) 0.39185(7) 0.10869(7) 0.0438(4) Uani 1 1 d . . .
C3B C 0.21038(7) 0.37355(7) 0.09506(7) 0.0419(4) Uani 1 1 d . . .
C4B C 0.22862(7) 0.36734(6) 0.02635(7) 0.0410(4) Uani 1 1 d . . .
C5B C 0.17158(7) 0.36984(7) -0.02965(7) 0.0436(4) Uani 1 1 d . . .
C6B C 0.09677(7) 0.37841(7) -0.01482(7) 0.0437(4) Uani 1 1 d . . .
C7B C 0.02439(8) 0.37559(7) -0.06059(8) 0.0506(4) Uani 1 1 d . . .
C8B C -0.00030(9) 0.34484(9) -0.12169(9) 0.0676(5) Uani 1 1 d . . .
C9B C -0.07670(10) 0.35575(10) -0.15028(10) 0.0861(6) Uani 1 1 d . . .
H9BA H -0.0935 0.3371 -0.1927 0.103 Uiso 1 1 calc R . .
C10B C -0.12629(10) 0.39173(10) -0.11924(11) 0.0828(6) Uani 1 1 d . . .
H10A H -0.1745 0.3996 -0.1418 0.099 Uiso 1 1 calc R . .
C11B C -0.10468(8) 0.41732(8) -0.05257(10) 0.0628(5) Uani 1 1 d . . .
C12B C -0.15108(9) 0.45074(9) -0.01099(11) 0.0701(5) Uani 1 1 d . . .
H12A H -0.2009 0.4607 -0.0278 0.084 Uiso 1 1 calc R . .
C13B C -0.12239(9) 0.46825(8) 0.05390(10) 0.0647(5) Uani 1 1 d . . .
H13A H -0.1541 0.4906 0.0803 0.078 Uiso 1 1 calc R . .
C14B C -0.04721(8) 0.45496(7) 0.08474(8) 0.0545(4) Uani 1 1 d . . .
C15B C -0.00015(7) 0.42173(7) 0.04496(8) 0.0455(4) Uani 1 1 d . . .
C16B C -0.02992(8) 0.40620(7) -0.02387(8) 0.0508(4) Uani 1 1 d . . .
C17B C -0.02633(11) 0.48200(10) 0.15616(9) 0.0838(6) Uani 1 1 d . . .
H17A H 0.0243 0.4988 0.1593 0.126 Uiso 1 1 calc R . .
H17B H -0.0286 0.4496 0.1904 0.126 Uiso 1 1 calc R . .
H17C H -0.0613 0.5149 0.1644 0.126 Uiso 1 1 calc R . .
C18B C 0.04559(10) 0.29621(10) -0.15620(10) 0.0897(7) Uani 1 1 d . . .
H18A H 0.0823 0.2776 -0.1220 0.134 Uiso 1 1 calc R . .
H18B H 0.0713 0.3160 -0.1916 0.134 Uiso 1 1 calc R . .
H18C H 0.0122 0.2642 -0.1769 0.134 Uiso 1 1 calc R . .
C19B C 0.19231(9) 0.37091(8) -0.10338(8) 0.0594(4) Uani 1 1 d . . .
H19A H 0.1524 0.3909 -0.1331 0.089 Uiso 1 1 calc R . .
H19B H 0.1988 0.3287 -0.1190 0.089 Uiso 1 1 calc R . .
H19C H 0.2388 0.3938 -0.1048 0.089 Uiso 1 1 calc R . .
C20B C 0.12111(9) 0.40047(9) 0.18322(8) 0.0670(5) Uani 1 1 d . . .
H20A H 0.0708 0.3858 0.1886 0.100 Uiso 1 1 calc R . .
H20B H 0.1251 0.4442 0.1952 0.100 Uiso 1 1 calc R . .
H20C H 0.1575 0.3769 0.2132 0.100 Uiso 1 1 calc R . .
C1A C 0.35207(8) 0.56923(8) 0.06945(9) 0.0566(4) Uani 1 1 d . . .
C2A C 0.35887(8) 0.51248(8) 0.03394(8) 0.0534(4) Uani 1 1 d . . .
C3A C 0.35455(7) 0.45628(7) 0.07196(8) 0.0497(4) Uani 1 1 d . . .
C4A C 0.34002(8) 0.45746(8) 0.14142(8) 0.0527(4) Uani 1 1 d . . .
C5A C 0.33808(8) 0.51415(9) 0.17840(9) 0.0589(4) Uani 1 1 d . . .
C6A C 0.35258(8) 0.56950(8) 0.14324(10) 0.0600(5) Uani 1 1 d . . .
C7A C 0.36702(9) 0.63533(10) 0.16752(12) 0.0737(6) Uani 1 1 d . . .
C8A C 0.39093(10) 0.66377(11) 0.23121(14) 0.0916(7) Uani 1 1 d . . .
C9A C 0.40129(13) 0.73050(15) 0.22964(19) 0.1203(11) Uani 1 1 d . . .
H9AA H 0.4154 0.7508 0.2716 0.144 Uiso 1 1 calc R . .
C10A C 0.39204(14) 0.76590(14) 0.1714(2) 0.1255(12) Uani 1 1 d . . .
H10B H 0.3985 0.8092 0.1743 0.151 Uiso 1 1 calc R . .
C11A C 0.37264(11) 0.73720(12) 0.10666(19) 0.0974(8) Uani 1 1 d . . .
C12A C 0.36258(12) 0.76728(12) 0.0413(2) 0.1147(10) Uani 1 1 d . . .
H12B H 0.3713 0.8102 0.0382 0.138 Uiso 1 1 calc R . .
C13A C 0.34011(11) 0.73356(12) -0.01728(17) 0.1043(8) Uani 1 1 d . . .
H13B H 0.3305 0.7551 -0.0591 0.125 Uiso 1 1 calc R . .
C14A C 0.33052(9) 0.66673(10) -0.01781(13) 0.0785(6) Uani 1 1 d . . .
C15A C 0.34874(9) 0.63562(9) 0.04505(11) 0.0679(5) Uani 1 1 d . . .
C16A C 0.36274(9) 0.67249(10) 0.10626(13) 0.0751(6) Uani 1 1 d . . .
C17A C 0.29621(12) 0.63761(11) -0.08463(12) 0.1005(7) Uani 1 1 d . . .
H17D H 0.2675 0.6011 -0.0746 0.151 Uiso 1 1 calc R . .
H17E H 0.3359 0.6257 -0.1120 0.151 Uiso 1 1 calc R . .
H17F H 0.2632 0.6674 -0.1100 0.151 Uiso 1 1 calc R . .
C18A C 0.41313(13) 0.63041(13) 0.29905(13) 0.1170(9) Uani 1 1 d . . .
H18D H 0.4311 0.5890 0.2900 0.175 Uiso 1 1 calc R . .
H18E H 0.3698 0.6274 0.3246 0.175 Uiso 1 1 calc R . .
H18F H 0.4527 0.6535 0.3258 0.175 Uiso 1 1 calc R . .
C19A C 0.31216(10) 0.51436(9) 0.25045(9) 0.0807(6) Uani 1 1 d . . .
H19D H 0.2931 0.5552 0.2603 0.121 Uiso 1 1 calc R . .
H19E H 0.3543 0.5042 0.2842 0.121 Uiso 1 1 calc R . .
H19F H 0.2726 0.4838 0.2526 0.121 Uiso 1 1 calc R . .
C20A C 0.37424(10) 0.50905(8) -0.04090(9) 0.0724(5) Uani 1 1 d . . .
H20D H 0.3931 0.5488 -0.0549 0.109 Uiso 1 1 calc R . .
H20E H 0.3280 0.4991 -0.0695 0.109 Uiso 1 1 calc R . .
H20F H 0.4114 0.4771 -0.0461 0.109 Uiso 1 1 calc R . .
C1 C 0.36841(8) 0.39453(7) 0.03847(8) 0.0494(4) Uani 1 1 d . . .
C2 C 0.44272(8) 0.37752(9) 0.02951(9) 0.0680(5) Uani 1 1 d . . .
H2A H 0.4824 0.4040 0.0462 0.082 Uiso 1 1 calc R . .
C3 C 0.45903(9) 0.32261(9) -0.00335(10) 0.0718(5) Uani 1 1 d . . .
H3A H 0.5091 0.3122 -0.0084 0.086 Uiso 1 1 calc R . .
C4 C 0.40100(9) 0.28322(8) -0.02861(9) 0.0631(5) Uani 1 1 d . . .
H4A H 0.4115 0.2463 -0.0515 0.076 Uiso 1 1 calc R . .
C5 C 0.32719(8) 0.29877(7) -0.01978(8) 0.0513(4) Uani 1 1 d . . .
H5A H 0.2881 0.2720 -0.0372 0.062 Uiso 1 1 calc R . .
C6 C 0.30934(7) 0.35366(7) 0.01461(7) 0.0435(4) Uani 1 1 d . . .
C7 C 0.26876(8) 0.35673(7) 0.15384(7) 0.0481(4) Uani 1 1 d . . .
C8 C 0.26161(9) 0.29937(8) 0.18759(8) 0.0601(5) Uani 1 1 d . . .
H8A H 0.2212 0.2730 0.1727 0.072 Uiso 1 1 calc R . .
C9 C 0.31288(12) 0.28109(10) 0.24218(10) 0.0785(6) Uani 1 1 d . . .
H9A H 0.3065 0.2431 0.2645 0.094 Uiso 1 1 calc R . .
C10 C 0.37353(13) 0.31895(12) 0.26384(10) 0.0855(7) Uani 1 1 d . . .
H10C H 0.4089 0.3063 0.3003 0.103 Uiso 1 1 calc R . .
C11 C 0.38215(10) 0.37591(10) 0.23154(9) 0.0736(5) Uani 1 1 d . . .
H11A H 0.4235 0.4013 0.2465 0.088 Uiso 1 1 calc R . .
C12 C 0.32985(8) 0.39605(8) 0.17670(8) 0.0545(4) Uani 1 1 d . . .

loop_
_atom_site_aniso_label
_atom_site_aniso_U_11
_atom_site_aniso_U_22
_atom_site_aniso_U_33
_atom_site_aniso_U_23
_atom_site_aniso_U_13
_atom_site_aniso_U_12
C1B 0.0381(7) 0.0385(9) 0.0511(9) 0.0002(7) 0.0089(7) -0.0020(6)
C2B 0.0431(8) 0.0418(9) 0.0476(9) 0.0005(7) 0.0102(7) 0.0000(6)
C3B 0.0403(8) 0.0375(9) 0.0483(9) 0.0022(7) 0.0063(7) -0.0002(6)
C4B 0.0376(7) 0.0352(9) 0.0505(9) -0.0013(7) 0.0069(7) -0.0015(6)
C5B 0.0421(8) 0.0402(9) 0.0492(9) -0.0065(7) 0.0076(7) -0.0004(6)
C6B 0.0398(8) 0.0410(9) 0.0500(9) -0.0027(7) 0.0033(7) -0.0008(6)
C7B 0.0415(8) 0.0529(10) 0.0569(10) -0.0063(8) 0.0027(7) -0.0035(7)
C8B 0.0529(10) 0.0776(14) 0.0700(12) -0.0194(10) -0.0036(9) -0.0075(9)
C9B 0.0575(11) 0.1086(18) 0.0875(14) -0.0305(13) -0.0131(10) -0.0056(11)
C10B 0.0468(10) 0.1001(17) 0.0960(15) -0.0117(12) -0.0166(10) -0.0018(10)
C11B 0.0389(9) 0.0646(12) 0.0840(13) -0.0021(10) 0.0024(9) -0.0042(8)
C12B 0.0390(9) 0.0688(13) 0.1020(15) 0.0077(11) 0.0060(10) 0.0038(8)
C13B 0.0459(9) 0.0604(12) 0.0912(14) 0.0068(10) 0.0219(9) 0.0094(8)
C14B 0.0511(9) 0.0498(10) 0.0651(11) 0.0084(8) 0.0178(8) 0.0062(8)
C15B 0.0385(8) 0.0403(9) 0.0586(10) 0.0056(7) 0.0098(7) -0.0023(6)
C16B 0.0385(8) 0.0481(10) 0.0652(11) 0.0002(8) 0.0030(8) -0.0047(7)
C17B 0.0852(13) 0.0963(16) 0.0720(13) -0.0053(11) 0.0186(10) 0.0416(11)
C18B 0.0734(12) 0.0992(17) 0.0930(15) -0.0468(13) -0.0057(11) -0.0013(11)
C19B 0.0511(9) 0.0740(12) 0.0534(10) -0.0096(9) 0.0069(8) 0.0037(8)
C20B 0.0579(10) 0.0887(14) 0.0554(10) 0.0040(9) 0.0112(8) 0.0190(9)
C1A 0.0388(8) 0.0504(12) 0.0810(12) -0.0070(9) 0.0083(8) -0.0054(7)
C2A 0.0390(8) 0.0546(12) 0.0668(11) -0.0071(9) 0.0061(7) -0.0080(7)
C3A 0.0345(8) 0.0515(11) 0.0623(10) -0.0072(8) 0.0018(7) -0.0057(7)
C4A 0.0385(8) 0.0582(12) 0.0599(11) -0.0079(9) -0.0008(7) -0.0022(7)
C5A 0.0441(9) 0.0666(13) 0.0652(11) -0.0149(10) 0.0023(8) -0.0055(8)
C6A 0.0392(8) 0.0621(13) 0.0788(13) -0.0219(10) 0.0075(8) -0.0047(8)
C7A 0.0425(9) 0.0680(14) 0.1123(16) -0.0375(13) 0.0165(10) -0.0065(9)
C8A 0.0531(11) 0.0955(19) 0.129(2) -0.0592(16) 0.0220(12) -0.0103(11)
C9A 0.0697(15) 0.100(2) 0.195(3) -0.088(2) 0.0339(19) -0.0145(15)
C10A 0.0715(15) 0.068(2) 0.242(4) -0.062(2) 0.039(2) -0.0096(13)
C11A 0.0535(11) 0.0581(16) 0.185(3) -0.0266(18) 0.0315(15) -0.0003(10)
C12A 0.0633(14) 0.0563(17) 0.232(4) 0.001(2) 0.0500(19) 0.0039(12)
C13A 0.0608(13) 0.0703(18) 0.189(3) 0.0330(17) 0.0471(16) 0.0137(11)
C14A 0.0477(10) 0.0647(15) 0.1278(19) 0.0176(14) 0.0301(11) 0.0047(9)
C15A 0.0402(9) 0.0540(12) 0.1117(16) -0.0034(12) 0.0190(10) -0.0030(8)
C16A 0.0421(9) 0.0539(13) 0.1318(19) -0.0185(13) 0.0207(11) -0.0027(8)
C17A 0.0890(15) 0.1084(19) 0.1091(18) 0.0369(15) 0.0330(14) 0.0192(13)
C18A 0.0895(16) 0.152(3) 0.110(2) -0.0668(19) 0.0126(14) -0.0330(15)
C19A 0.0814(13) 0.0904(16) 0.0711(13) -0.0193(11) 0.0121(10) -0.0020(11)
C20A 0.0787(12) 0.0646(13) 0.0759(13) -0.0025(10) 0.0169(10) -0.0096(10)
C1 0.0395(8) 0.0522(11) 0.0568(10) -0.0008(8) 0.0067(7) 0.0012(7)
C2 0.0385(9) 0.0698(13) 0.0962(14) -0.0074(10) 0.0096(9) -0.0022(8)
C3 0.0442(9) 0.0687(13) 0.1057(15) -0.0020(11) 0.0225(9) 0.0119(9)
C4 0.0597(11) 0.0493(11) 0.0845(13) -0.0009(9) 0.0260(9) 0.0095(8)
C5 0.0489(9) 0.0425(10) 0.0645(10) -0.0016(8) 0.0152(8) -0.0008(7)
C6 0.0394(8) 0.0427(10) 0.0493(9) 0.0019(7) 0.0085(7) 0.0014(7)
C7 0.0439(8) 0.0538(11) 0.0478(9) 0.0027(8) 0.0097(7) 0.0096(7)
C8 0.0655(10) 0.0575(12) 0.0593(11) 0.0105(9) 0.0157(9) 0.0137(8)
C9 0.0948(15) 0.0763(15) 0.0656(13) 0.0154(11) 0.0134(12) 0.0330(12)
C10 0.0872(15) 0.1053(19) 0.0609(12) 0.0082(13) -0.0062(11) 0.0506(14)
C11 0.0568(10) 0.0948(17) 0.0657(12) -0.0068(11) -0.0088(9) 0.0185(10)
C12 0.0458(9) 0.0652(12) 0.0518(10) -0.0019(8) 0.0017(8) 0.0092(8)

loop_
_atom_type_symbol
_atom_type_description
_atom_type_scat_dispersion_real
_atom_type_scat_dispersion_imag
_atom_type_scat_source
C C 0.0033 0.0016 'International Tables Vol C Tables 4.2.6.8 and 6.1.1.4'
H H 0.0000 0.0000 'International Tables Vol C Tables 4.2.6.8 and 6.1.1.4'

loop_
_geom_angle_atom_site_label_1
_geom_angle_atom_site_label_2
_geom_angle_atom_site_label_3
_geom_angle
_geom_angle_site_symmetry_1
_geom_angle_site_symmetry_3
_geom_angle_publ_flag
C2B C1B C6B 119.25(12) . . ?
C2B C1B C15B 133.58(13) . . ?
C6B C1B C15B 107.14(12) . . ?
C1B C2B C3B 118.03(12) . . ?
C1B C2B C20B 123.13(12) . . ?
C3B C2B C20B 118.78(13) . . ?
C4B C3B C2B 120.95(13) . . ?
C4B C3B C7 119.00(12) . . ?
C2B C3B C7 119.94(12) . . ?
C5B C4B C3B 120.45(12) . . ?
C5B C4B C6 120.56(12) . . ?
C3B C4B C6 118.86(12) . . ?
C6B C5B C4B 117.73(12) . . ?
C6B C5B C19B 121.73(13) . . ?
C4B C5B C19B 120.14(12) . . ?
C5B C6B C1B 120.93(13) . . ?
C5B C6B C7B 130.60(13) . . ?
C1B C6B C7B 108.24(12) . . ?
C8B C7B C16B 118.68(13) . . ?
C8B C7B C6B 134.87(14) . . ?
C16B C7B C6B 105.83(12) . . ?
C7B C8B C9B 116.97(16) . . ?
C7B C8B C18B 124.55(15) . . ?
C9B C8B C18B 118.22(16) . . ?
C10B C9B C8B 123.69(18) . . ?
C9B C10B C11B 119.95(16) . . ?
C16B C11B C12B 116.48(16) . . ?
C16B C11B C10B 116.51(16) . . ?
C12B C11B C10B 126.96(16) . . ?
C13B C12B C11B 119.17(15) . . ?
C12B C13B C14B 124.81(16) . . ?
C15B C14B C13B 117.29(15) . . ?
C15B C14B C17B 127.04(14) . . ?
C13B C14B C17B 115.58(14) . . ?
C14B C15B C16B 117.16(13) . . ?
C14B C15B C1B 137.52(14) . . ?
C16B C15B C1B 105.21(12) . . ?
C11B C16B C7B 122.97(15) . . ?
C11B C16B C15B 124.88(15) . . ?
C7B C16B C15B 112.12(13) . . ?
C2A C1A C6A 120.18(16) . . ?
C2A C1A C15A 131.68(17) . . ?
C6A C1A C15A 108.01(15) . . ?
C1A C2A C3A 117.56(15) . . ?
C1A C2A C20A 123.25(15) . . ?
C3A C2A C20A 119.12(14) . . ?
C4A C3A C2A 120.87(14) . . ?
C4A C3A C1 119.25(14) . . ?
C2A C3A C1 119.84(14) . . ?
C3A C4A C5A 121.54(15) . . ?
C3A C4A C12 117.92(14) . . ?
C5A C4A C12 120.49(15) . . ?
C6A C5A C4A 117.36(15) . . ?
C6A C5A C19A 122.39(15) . . ?
C4A C5A C19A 119.87(16) . . ?
C5A C6A C1A 120.15(15) . . ?
C5A C6A C7A 132.28(18) . . ?
C1A C6A C7A 107.53(17) . . ?
C8A C7A C16A 118.6(2) . . ?
C8A C7A C6A 135.3(2) . . ?
C16A C7A C6A 105.60(17) . . ?
C7A C8A C9A 116.0(3) . . ?
C7A C8A C18A 126.1(2) . . ?
C9A C8A C18A 117.7(2) . . ?
C10A C9A C8A 124.5(3) . . ?
C9A C10A C11A 119.9(3) . . ?
C16A C11A C10A 117.1(3) . . ?
C16A C11A C12A 116.2(3) . . ?
C10A C11A C12A 126.7(3) . . ?
C13A C12A C11A 120.2(3) . . ?
C12A C13A C14A 123.5(3) . . ?
C15A C14A C13A 116.8(2) . . ?
C15A C14A C17A 126.13(19) . . ?
C13A C14A C17A 116.9(2) . . ?
C14A C15A C16A 117.9(2) . . ?
C14A C15A C1A 136.57(19) . . ?
C16A C15A C1A 105.24(18) . . ?
C11A C16A C15A 124.3(3) . . ?
C11A C16A C7A 123.6(2) . . ?
C15A C16A C7A 112.13(18) . . ?
C2 C1 C6 118.62(14) . . ?
C2 C1 C3A 118.94(13) . . ?
C6 C1 C3A 122.44(12) . . ?
C3 C2 C1 121.81(16) . . ?
C2 C3 C4 119.74(15) . . ?
C5 C4 C3 119.46(16) . . ?
C4 C5 C6 121.85(15) . . ?
C1 C6 C5 118.47(13) . . ?
C1 C6 C4B 121.28(13) . . ?
C5 C6 C4B 120.24(13) . . ?
C8 C7 C12 118.78(14) . . ?
C8 C7 C3B 118.33(14) . . ?
C12 C7 C3B 122.88(14) . . ?
C9 C8 C7 121.46(18) . . ?
C8 C9 C10 119.89(19) . . ?
C9 C10 C11 120.00(18) . . ?
C10 C11 C12 121.11(19) . . ?
C11 C12 C7 118.74(16) . . ?
C11 C12 C4A 120.82(16) . . ?
C7 C12 C4A 120.41(13) . . ?

loop_
_geom_bond_atom_site_label_1
_geom_bond_atom_site_label_2
_geom_bond_distance
_geom_bond_site_symmetry_2
_geom_bond_publ_flag
C1B C2B 1.3971(19) . ?
C1B C6B 1.4238(19) . ?
C1B C15B 1.5092(18) . ?
C2B C3B 1.4139(18) . ?
C2B C20B 1.509(2) . ?
C3B C4B 1.4089(18) . ?
C3B C7 1.4938(19) . ?
C4B C5B 1.3985(19) . ?
C4B C6 1.5001(18) . ?
C5B C6B 1.3980(18) . ?
C5B C19B 1.5122(19) . ?
C6B C7B 1.476(2) . ?
C7B C8B 1.380(2) . ?
C7B C16B 1.416(2) . ?
C8B C9B 1.423(2) . ?
C8B C18B 1.516(2) . ?
C9B C10B 1.355(3) . ?
C10B C11B 1.414(2) . ?
C11B C16B 1.398(2) . ?
C11B C12B 1.405(2) . ?
C12B C13B 1.354(2) . ?
C13B C14B 1.426(2) . ?
C14B C15B 1.389(2) . ?
C14B C17B 1.505(2) . ?
C15B C16B 1.417(2) . ?
C1A C2A 1.402(2) . ?
C1A C6A 1.427(2) . ?
C1A C15A 1.489(2) . ?
C2A C3A 1.411(2) . ?
C2A C20A 1.505(2) . ?
C3A C4A 1.397(2) . ?
C3A C1 1.498(2) . ?
C4A C5A 1.405(2) . ?
C4A C12 1.495(2) . ?
C5A C6A 1.399(2) . ?
C5A C19A 1.515(2) . ?
C6A C7A 1.491(2) . ?
C7A C8A 1.397(3) . ?
C7A C16A 1.420(3) . ?
C8A C9A 1.433(4) . ?
C8A C18A 1.506(3) . ?
C9A C10A 1.351(4) . ?
C10A C11A 1.403(4) . ?
C11A C16A 1.389(3) . ?
C11A C12A 1.411(3) . ?
C12A C13A 1.364(4) . ?
C13A C14A 1.433(3) . ?
C14A C15A 1.391(3) . ?
C14A C17A 1.501(3) . ?
C15A C16A 1.420(3) . ?
C1 C2 1.394(2) . ?
C1 C6 1.399(2) . ?
C2 C3 1.376(2) . ?
C3 C4 1.374(2) . ?
C4 C5 1.3769(19) . ?
C5 C6 1.3981(19) . ?
C7 C8 1.397(2) . ?
C7 C12 1.400(2) . ?
C8 C9 1.371(2) . ?
C9 C10 1.371(3) . ?
C10 C11 1.380(3) . ?
C11 C12 1.397(2) . ?

loop_
_cod_related_entry_id
_cod_related_entry_database
_cod_related_entry_code
1 ChemSpider 21188935
